data_2237927
loop_
_publ_author_name
'Gaumet, V.'
'Denis, C.'
'Leal, F.'
'Madesclaire, M.'
'Zaitsev, V. P.'

_publ_section_title
;
 [(2<i>R</i>,3<i>R</i>)-3-(4-Nitrophenyl)aziridin-2-yl]methanol
 monohydrate
;
_journal_coeditor_code KP2453
_journal_issue 6
_journal_name_full 'Acta Crystallographica Section E'
_journal_page_first o927
_journal_paper_doi 10.1107/S1600536813013391
_journal_volume 69
_journal_year 2013
_chemical_formula_iupac 'C9 H10 N2 O3, H2 O'
_chemical_formula_moiety 'C9 H10 N2 O3, H2 O'
_chemical_formula_sum 'C9 H12 N2 O4'
_chemical_formula_weight 212.21
_chemical_melting_point 379
_chemical_name_systematic
;
[(2<i>R</i>,3<i>R</i>)-3-(4-Nitrophenyl)aziridin-2-yl]methanol monohydrate
;
_space_group_IT_number 4
_symmetry_cell_setting monoclinic
_symmetry_space_group_name_Hall 'P 2yb'
_symmetry_space_group_name_H-M 'P 1 21 1'
_atom_sites_solution_hydrogens geom
_atom_sites_solution_primary direct
_atom_sites_solution_secondary difmap
_cell_angle_alpha 90.00
_cell_angle_beta 94.303(2)
_cell_angle_gamma 90.00
_cell_formula_units_Z 2
_cell_length_a 6.3064(2)
_cell_length_b 5.4695(2)
_cell_length_c 14.6481(5)
_cell_measurement_reflns_used 98
_cell_measurement_temperature 296(2)
_cell_measurement_theta_max 26.34
_cell_measurement_theta_min 5.10
_cell_volume 503.83(3)
_computing_cell_refinement 'SAINT (Bruker, 2012)'
_computing_data_collection 'APEX2 (Bruker, 2012)'
_computing_data_reduction 'SAINT (Bruker, 2012)'
_computing_molecular_graphics
;
ORTEP-3 for Windows (Farrugia, 2012) and PLATON (Spek, 2009)
;
_computing_publication_material 'publCIF (Westrip, 2010)'
_computing_structure_refinement 'SHELXL97 (Sheldrick, 2008)'
_computing_structure_solution 'SHELXS97 (Sheldrick, 2008)'
_diffrn_ambient_temperature 296(2)
_diffrn_measured_fraction_theta_full 0.988
_diffrn_measured_fraction_theta_max 0.988
_diffrn_measurement_device_type 'Bruker APEXII CCD'
_diffrn_measurement_method '\f and \w scans'
_diffrn_radiation_monochromator graphite
_diffrn_radiation_source 'fine-focus sealed tube'
_diffrn_radiation_type MoK\a
_diffrn_radiation_wavelength 0.71073
_diffrn_reflns_av_R_equivalents 0.0196
_diffrn_reflns_av_sigmaI/netI 0.0268
_diffrn_reflns_limit_h_max 7
_diffrn_reflns_limit_h_min -8
_diffrn_reflns_limit_k_max 6
_diffrn_reflns_limit_k_min -7
_diffrn_reflns_limit_l_max 19
_diffrn_reflns_limit_l_min -20
_diffrn_reflns_number 5357
_diffrn_reflns_theta_full 29.12
_diffrn_reflns_theta_max 29.12
_diffrn_reflns_theta_min 3.98
_diffrn_standards_number 0
_exptl_absorpt_coefficient_mu 0.111
_exptl_absorpt_correction_T_max 1.0000
_exptl_absorpt_correction_T_min 0.9437
_exptl_absorpt_correction_type multi-scan
_exptl_absorpt_process_details '(SADABS; Bruker, 2012)'
_exptl_crystal_colour colourless
_exptl_crystal_density_diffrn 1.399
_exptl_crystal_density_method 'not measured'
_exptl_crystal_description plate
_exptl_crystal_F_000 224
_exptl_crystal_size_max 0.680
_exptl_crystal_size_mid 0.440
_exptl_crystal_size_min 0.055
_refine_diff_density_max 0.127
_refine_diff_density_min -0.189
_refine_ls_abs_structure_details
;
The absolute configuration was assigned to agree with that of its precusor
at the chiral center C2.
;
_refine_ls_extinction_method none
_refine_ls_goodness_of_fit_ref 1.037
_refine_ls_hydrogen_treatment mixed
_refine_ls_matrix_type full
_refine_ls_number_parameters 152
_refine_ls_number_reflns 2383
_refine_ls_number_restraints 2
_refine_ls_restrained_S_all 1.037
_refine_ls_R_factor_all 0.0439
_refine_ls_R_factor_gt 0.0349
_refine_ls_shift/su_max 0.000
_refine_ls_shift/su_mean 0.000
_refine_ls_structure_factor_coef Fsqd
_refine_ls_weighting_details 'calc w=1/[\s^2^(Fo^2^)+(0.0435P)^2^+0.0307P] where P=(Fo^2^+2Fc^2^)/3'
_refine_ls_weighting_scheme calc
_refine_ls_wR_factor_gt 0.0797
_refine_ls_wR_factor_ref 0.0860
_reflns_number_gt 2031
_reflns_number_total 2383
_reflns_threshold_expression I>2sigma(I)
_cod_data_source_file kp2453.cif
_cod_data_source_block I
_cod_original_sg_symbol_H-M 'P 21'
_cod_database_code 2237927
_cod_database_fobs_code 2237927

loop_
_symmetry_equiv_pos_as_xyz
'x, y, z'
'-x, y+1/2, -z'

loop_
_atom_site_type_symbol
_atom_site_label
_atom_site_fract_x
_atom_site_fract_y
_atom_site_fract_z
_atom_site_U_iso_or_equiv
_atom_site_adp_type
_atom_site_calc_flag
_atom_site_refinement_flags
_atom_site_occupancy
_atom_site_symmetry_multiplicity
N N1 0.6266(2) 0.3667(2) 0.33556(10) 0.0457(3) Uani d . 1 1
H H1 0.573(3) 0.212(5) 0.3340(14) 0.063(6) Uiso d . 1 1
C C2 0.4417(2) 0.5260(3) 0.34835(10) 0.0394(3) Uani d . 1 1
H H2 0.3069 0.4423 0.3563 0.047 Uiso calc R 1 1
C C3 0.5261(2) 0.5024(3) 0.25666(9) 0.0394(3) Uani d . 1 1
H H3 0.4388 0.4018 0.2131 0.047 Uiso calc R 1 1
C C4 0.4863(3) 0.7468(3) 0.40646(10) 0.0397(3) Uani d . 1 1
H H4A 0.4745 0.7051 0.4702 0.048 Uiso calc R 1 1
H H4B 0.6303 0.8024 0.3998 0.048 Uiso calc R 1 1
O O5 0.3410(2) 0.9368(2) 0.38063(8) 0.0489(3) Uani d . 1 1
H H5 0.256(3) 0.927(4) 0.4181(12) 0.051(5) Uiso d . 1 1
C C6 0.6449(2) 0.7016(3) 0.21394(9) 0.0357(3) Uani d . 1 1
C C7 0.8526(2) 0.7649(3) 0.24213(10) 0.0426(4) Uani d . 1 1
H H7 0.9250 0.6782 0.2894 0.051 Uiso calc R 1 1
C C8 0.9530(2) 0.9552(3) 0.20089(9) 0.0422(4) Uani d . 1 1
H H8 1.0915 0.9990 0.2205 0.051 Uiso calc R 1 1
C C9 0.8439(2) 1.0790(3) 0.13006(9) 0.0361(3) Uani d . 1 1
C C10 0.6386(2) 1.0188(3) 0.09979(9) 0.0408(4) Uani d . 1 1
H H10 0.5676 1.1043 0.0519 0.049 Uiso calc R 1 1
C C11 0.5409(2) 0.8300(3) 0.14185(9) 0.0401(4) Uani d . 1 1
H H11 0.4025 0.7871 0.1218 0.048 Uiso calc R 1 1
N N12 0.9485(2) 1.2823(3) 0.08617(8) 0.0438(3) Uani d . 1 1
O O13 1.13280(19) 1.3298(3) 0.11207(9) 0.0642(4) Uani d . 1 1
O O14 0.8479(2) 1.3952(3) 0.02591(8) 0.0611(4) Uani d . 1 1
O O1W 0.9400(2) 0.4031(3) 0.47803(9) 0.0568(3) Uani d D 1 1
H H1W 0.856(4) 0.392(5) 0.4262(14) 0.089(8) Uiso d D 1 1
H H2W 0.990(4) 0.252(4) 0.491(2) 0.092(8) Uiso d D 1 1

loop_
_atom_site_aniso_label
_atom_site_aniso_U_11
_atom_site_aniso_U_22
_atom_site_aniso_U_33
_atom_site_aniso_U_12
_atom_site_aniso_U_13
_atom_site_aniso_U_23
N1 0.0548(8) 0.0273(7) 0.0541(8) 0.0025(6) -0.0019(6) 0.0015(6)
C2 0.0401(8) 0.0322(8) 0.0459(7) -0.0037(6) 0.0026(6) 0.0051(7)
C3 0.0425(8) 0.0338(8) 0.0408(7) -0.0033(7) -0.0047(6) -0.0053(6)
C4 0.0506(9) 0.0344(8) 0.0341(7) 0.0016(7) 0.0025(6) 0.0029(6)
O5 0.0594(7) 0.0371(6) 0.0511(6) 0.0079(6) 0.0090(6) 0.0079(6)
C6 0.0374(7) 0.0395(8) 0.0298(6) 0.0015(6) 0.0000(5) -0.0076(6)
C7 0.0364(7) 0.0519(10) 0.0384(7) 0.0040(7) -0.0054(6) 0.0057(8)
C8 0.0305(7) 0.0553(10) 0.0399(7) -0.0006(7) -0.0035(5) 0.0013(8)
C9 0.0368(7) 0.0430(8) 0.0288(6) 0.0017(6) 0.0048(5) -0.0038(6)
C10 0.0390(8) 0.0537(10) 0.0288(6) 0.0047(7) -0.0030(5) 0.0015(7)
C11 0.0325(7) 0.0546(10) 0.0322(7) -0.0012(7) -0.0044(5) -0.0036(7)
N12 0.0453(7) 0.0488(9) 0.0373(6) -0.0046(6) 0.0044(5) -0.0043(6)
O13 0.0530(7) 0.0721(9) 0.0658(8) -0.0226(7) -0.0060(6) 0.0051(7)
O14 0.0650(8) 0.0656(9) 0.0518(6) -0.0047(7) -0.0025(5) 0.0195(6)
O1W 0.0527(7) 0.0553(8) 0.0612(7) -0.0004(6) -0.0036(6) -0.0010(7)

loop_
_atom_type_symbol
_atom_type_description
_atom_type_scat_dispersion_real
_atom_type_scat_dispersion_imag
_atom_type_scat_source
C C 0.0033 0.0016 'International Tables Vol C Tables 4.2.6.8 and 6.1.1.4'
H H 0.0000 0.0000 'International Tables Vol C Tables 4.2.6.8 and 6.1.1.4'
N N 0.0061 0.0033 'International Tables Vol C Tables 4.2.6.8 and 6.1.1.4'
O O 0.0106 0.0060 'International Tables Vol C Tables 4.2.6.8 and 6.1.1.4'

loop_
_geom_angle_atom_site_label_1
_geom_angle_atom_site_label_2
_geom_angle_atom_site_label_3
_geom_angle
_geom_angle_publ_flag
C3 N1 C2 60.44(10) n
C3 N1 H1 108.1(13) n
C2 N1 H1 104.8(14) n
N1 C2 C3 59.67(10) n
N1 C2 C4 115.62(13) n
C3 C2 C4 121.37(12) n
N1 C2 H2 116.0 n
C3 C2 H2 116.0 n
C4 C2 H2 116.0 n
N1 C3 C6 119.88(13) n
N1 C3 C2 59.88(10) n
C6 C3 C2 122.85(12) n
N1 C3 H3 114.5 n
C6 C3 H3 114.5 n
C2 C3 H3 114.5 n
O5 C4 C2 110.52(12) n
O5 C4 H4A 109.5 n
C2 C4 H4A 109.5 n
O5 C4 H4B 109.5 n
C2 C4 H4B 109.5 n
H4A C4 H4B 108.1 n
C4 O5 H5 102.8(15) n
C7 C6 C11 118.73(14) n
C7 C6 C3 123.49(13) n
C11 C6 C3 117.77(13) n
C8 C7 C6 120.79(13) n
C8 C7 H7 119.6 n
C6 C7 H7 119.6 n
C9 C8 C7 118.67(13) n
C9 C8 H8 120.7 n
C7 C8 H8 120.7 n
C10 C9 C8 121.95(14) n
C10 C9 N12 118.91(13) n
C8 C9 N12 119.14(13) n
C11 C10 C9 118.58(13) n
C11 C10 H10 120.7 n
C9 C10 H10 120.7 n
C10 C11 C6 121.27(13) n
C10 C11 H11 119.4 n
C6 C11 H11 119.4 n
O14 N12 O13 123.31(15) n
O14 N12 C9 118.43(13) n
O13 N12 C9 118.25(13) n
H1W O1W H2W 107(2) n

loop_
_geom_bond_atom_site_label_1
_geom_bond_atom_site_label_2
_geom_bond_distance
_geom_bond_publ_flag
N1 C3 1.476(2) n
N1 C2 1.479(2) n
N1 H1 0.91(2) n
C2 C3 1.487(2) n
C2 C4 1.492(2) n
C2 H2 0.9800 n
C3 C6 1.487(2) n
C3 H3 0.9800 n
C4 O5 1.4181(19) n
C4 H4A 0.9700 n
C4 H4B 0.9700 n
O5 H5 0.798(19) n
C6 C7 1.387(2) n
C6 C11 1.3907(19) n
C7 C8 1.381(2) n
C7 H7 0.9300 n
C8 C9 1.379(2) n
C8 H8 0.9300 n
C9 C10 1.377(2) n
C9 N12 1.466(2) n
C10 C11 1.372(2) n
C10 H10 0.9300 n
C11 H11 0.9300 n
N12 O14 1.2161(17) n
N12 O13 1.2231(16) n
O1W H1W 0.895(19) n
O1W H2W 0.90(2) n

loop_
_geom_hbond_atom_site_label_D
_geom_hbond_atom_site_label_H
_geom_hbond_atom_site_label_A
_geom_hbond_site_symmetry_A
_geom_hbond_distance_DH
_geom_hbond_distance_HA
_geom_hbond_distance_DA
_geom_hbond_angle_DHA
_geom_hbond_publ_flag
N1 H1 O5 1_545 0.91(2) 2.24(2) 3.064(2) 150.0(19) y
O5 H5 O1W 2_656 0.798(19) 2.03(2) 2.8303(19) 175.0(17) y
O1W H1W N1 . 0.895(19) 1.89(2) 2.772(2) 167(2) y
O1W H2W O1W 2_746 0.90(2) 2.00(2) 2.8971(9) 172(3) y

loop_
_geom_torsion_atom_site_label_1
_geom_torsion_atom_site_label_2
_geom_torsion_atom_site_label_3
_geom_torsion_atom_site_label_4
_geom_torsion
_geom_torsion_publ_flag
C3 N1 C2 C4 -112.85(14) n
C2 N1 C3 C6 112.95(15) n
C4 C2 C3 N1 103.31(15) n
N1 C2 C3 C6 -108.12(15) n
C4 C2 C3 C6 -4.8(2) n
N1 C2 C4 O5 152.10(12) n
C3 C2 C4 O5 83.41(17) n
N1 C3 C6 C7 2.3(2) n
C2 C3 C6 C7 73.8(2) n
N1 C3 C6 C11 -177.77(13) n
C2 C3 C6 C11 -106.31(16) n
C11 C6 C7 C8 1.4(2) n
C3 C6 C7 C8 -178.68(14) n
C6 C7 C8 C9 -1.0(2) n
C7 C8 C9 C10 0.2(2) n
C7 C8 C9 N12 179.60(14) n
C8 C9 C10 C11 0.1(2) n
N12 C9 C10 C11 -179.30(13) n
C9 C10 C11 C6 0.4(2) n
C7 C6 C11 C10 -1.1(2) n
C3 C6 C11 C10 178.98(14) n
C10 C9 N12 O14 1.9(2) n
C8 C9 N12 O14 -177.50(14) n
C10 C9 N12 O13 -178.12(14) n
C8 C9 N12 O13 2.5(2) n
C2 C4 O5 H5 99.5(15) n
